data_4085830
loop_
_publ_author_name
'Feldman, Jerald'
'Vo, Giang D.'
'McLaren, Charles D.'
'Gehret, Troy C.'
'Park, Kyung-Ho'
'Meth, Jeffrey S.'
'Marshall, Will J.'
'Buriak, Joseph'
'Bryman, Lois M.'
'Dobbs, Kerwin D.'
'Scholz, Thomas H.'
'Zane, Steve G.'

_publ_section_title
;
 Highly Quantum Efficient Phosphorescent Sky Blue Emitters Based on
 Diastereomeric Iridium(III) Complexes of Atropisomeric
 5-Aryl-4H-1,2,4-triazole Ligands
;
_journal_issue 15
_journal_name_full Organometallics
_journal_page_first 3665
_journal_paper_doi 10.1021/acs.organomet.5b00198
_journal_volume 34
_journal_year 2015
_chemical_formula_sum 'C108 H90 Ir N9 O0'
_chemical_formula_weight 1706.09
_chemical_name_systematic
; 
 ? 
;
_space_group_IT_number 2
_symmetry_cell_setting triclinic
_symmetry_space_group_name_Hall '-P 1'
_symmetry_space_group_name_H-M 'P -1'
_atom_sites_solution_hydrogens geom
_atom_sites_solution_primary direct
_atom_sites_solution_secondary difmap
_audit_creation_method SHELXL-97
_cell_angle_alpha 103.566(11)
_cell_angle_beta 103.705(11)
_cell_angle_gamma 111.065(8)
_cell_formula_units_Z 2
_cell_length_a 16.150(7)
_cell_length_b 17.929(7)
_cell_length_c 20.218(13)
_cell_measurement_reflns_used 1717
_cell_measurement_temperature 173(2)
_cell_measurement_theta_max 16.54
_cell_measurement_theta_min 2.22
_cell_volume 4966(4)
_computing_cell_refinement 'Bruker SAINT'
_computing_data_collection 'Bruker APEX2'
_computing_data_reduction 'Bruker SAINT'
_computing_molecular_graphics 'Bruker SHELXTL'
_computing_publication_material 'Bruker SHELXTL'
_computing_structure_refinement 'SHELXL-97 (Sheldrick, 2008)'
_computing_structure_solution 'SHELXS-97 (Sheldrick, 2008)'
_diffrn_ambient_temperature 173(2)
_diffrn_measured_fraction_theta_full 0.992
_diffrn_measured_fraction_theta_max 0.992
_diffrn_measurement_device_type 'Bruker APEX-II CCD'
_diffrn_measurement_method '\f and \w scans'
_diffrn_radiation_monochromator graphite
_diffrn_radiation_source 'fine-focus sealed tube'
_diffrn_radiation_type MoK\a
_diffrn_radiation_wavelength 0.71073
_diffrn_reflns_av_R_equivalents 0.1022
_diffrn_reflns_av_sigmaI/netI 0.1692
_diffrn_reflns_limit_h_max 18
_diffrn_reflns_limit_h_min -18
_diffrn_reflns_limit_k_max 21
_diffrn_reflns_limit_k_min -21
_diffrn_reflns_limit_l_max 20
_diffrn_reflns_limit_l_min -23
_diffrn_reflns_number 35614
_diffrn_reflns_theta_full 24.76
_diffrn_reflns_theta_max 24.76
_diffrn_reflns_theta_min 1.30
_exptl_absorpt_coefficient_mu 1.392
_exptl_absorpt_correction_T_max 0.9594
_exptl_absorpt_correction_T_min 0.8079
_exptl_absorpt_correction_type multi-scan
_exptl_crystal_colour yellow
_exptl_crystal_density_diffrn 1.141
_exptl_crystal_density_method 'not measured'
_exptl_crystal_description parallelpiped
_exptl_crystal_F_000 1756
_exptl_crystal_size_max 0.16
_exptl_crystal_size_mid 0.06
_exptl_crystal_size_min 0.03
_refine_diff_density_max 0.860
_refine_diff_density_min -1.031
_refine_diff_density_rms 0.115
_refine_ls_extinction_method none
_refine_ls_goodness_of_fit_ref 0.886
_refine_ls_hydrogen_treatment mixed
_refine_ls_matrix_type full
_refine_ls_number_parameters 1073
_refine_ls_number_reflns 16888
_refine_ls_number_restraints 4
_refine_ls_restrained_S_all 0.886
_refine_ls_R_factor_all 0.1036
_refine_ls_R_factor_gt 0.0641
_refine_ls_shift/su_max 0.007
_refine_ls_shift/su_mean 0.000
_refine_ls_structure_factor_coef Fsqd
_refine_ls_weighting_details 'calc w=1/[\s^2^(Fo^2^)+(0.0489P)^2^+0.0000P] where P=(Fo^2^+2Fc^2^)/3'
_refine_ls_weighting_scheme calc
_refine_ls_wR_factor_gt 0.1226
_refine_ls_wR_factor_ref 0.1388
_reflns_number_gt 10134
_reflns_number_total 16888
_reflns_threshold_expression >2sigma(I)
_cod_data_source_file om5b00198_si_003.cif
_cod_data_source_block 13108
_cod_depositor_comments
;
The following automatic conversions were performed:

'_symmetry_cell_setting' value 'Triclinic' changed to 'triclinic'
according to
/usr/data/users/saulius/crontab/automatic-downloads/rss-feeds/ACS/lib/dictionaries/cif_core.dic
dictionary named 'cif_core.dic' version 2.4.2 from 2011-04-26.

Automatic conversion script
Id: cif_fix_values 3271 2015-04-21 07:52:19Z andrius 

 Adding full bibliography for 4085829--4085833.cif.
;
_cod_original_sg_symbol_H-M P-1
_cod_database_code 4085830

loop_
_symmetry_equiv_pos_as_xyz
'x, y, z'
'-x, -y, -z'

loop_
_atom_site_label
_atom_site_type_symbol
_atom_site_fract_x
_atom_site_fract_y
_atom_site_fract_z
_atom_site_U_iso_or_equiv
_atom_site_adp_type
_atom_site_occupancy
_atom_site_symmetry_multiplicity
_atom_site_calc_flag
_atom_site_refinement_flags
Ir1 Ir -1.91786(2) -2.277795(18) -1.681255(16) 0.03397(11) Uani 1 1 d .
N1 N -2.0634(4) -2.3508(3) -1.7179(3) 0.0281(13) Uani 1 1 d .
C1 C -2.2160(5) -2.4189(4) -1.7714(3) 0.0311(17) Uani 1 1 d .
N2 N -2.1416(4) -2.3533(3) -1.7662(3) 0.0350(14) Uani 1 1 d .
C2 C -2.0922(5) -2.4149(4) -1.6928(3) 0.0302(16) Uani 1 1 d .
N3 N -2.1887(4) -2.4599(3) -1.7264(3) 0.0325(14) Uani 1 1 d .
C3 C -2.0196(4) -2.4253(4) -1.6429(3) 0.0285(16) Uani 1 1 d .
N4 N -1.9101(4) -2.1889(3) -1.5885(3) 0.0312(14) Uani 1 1 d .
C4 C -2.0352(5) -2.4893(4) -1.6137(4) 0.0390(18) Uani 1 1 d .
H4A H -2.0981 -2.5299 -1.6241 0.047 Uiso 1 1 calc R
N5 N -1.9735(4) -2.1767(3) -1.5579(3) 0.0347(14) Uani 1 1 d .
C5 C -1.9588(5) -2.4943(5) -1.5692(4) 0.0418(19) Uani 1 1 d .
H5B H -1.9694 -2.5382 -1.5490 0.050 Uiso 1 1 calc R
N6 N -1.8266(4) -2.0818(3) -1.4850(3) 0.0336(14) Uani 1 1 d .
C6 C -1.8676(5) -2.4354(5) -1.5543(4) 0.043(2) Uani 1 1 d .
H6A H -1.8150 -2.4390 -1.5246 0.051 Uiso 1 1 calc R
N7 N -1.9307(4) -2.2130(3) -1.7535(3) 0.0391(15) Uani 1 1 d .
C7 C -1.8532(5) -2.3711(4) -1.5831(4) 0.0364(18) Uani 1 1 d .
H7A H -1.7897 -2.3304 -1.5708 0.044 Uiso 1 1 calc R
N8 N -1.9394(5) -2.1394(4) -1.7523(3) 0.062(2) Uani 1 1 d .
C8 C -1.9254(5) -2.3619(4) -1.6289(3) 0.0325(17) Uani 1 1 d .
N9 N -1.9654(4) -2.2145(3) -1.8659(3) 0.0453(17) Uani 1 1 d .
C9 C -2.3142(5) -2.4410(5) -1.8147(4) 0.0406(19) Uani 1 1 d .
C10 C -2.3711(5) -2.5213(5) -1.8685(4) 0.048(2) Uani 1 1 d .
H10A H -2.3473 -2.5629 -1.8748 0.058 Uiso 1 1 calc R
C11 C -2.4615(6) -2.5418(6) -1.9128(5) 0.074(3) Uani 1 1 d .
H11A H -2.4996 -2.5971 -1.9490 0.089 Uiso 1 1 calc R
C12 C -2.4959(6) -2.4818(7) -1.9042(6) 0.085(3) Uani 1 1 d .
H12A H -2.5573 -2.4949 -1.9354 0.102 Uiso 1 1 calc R
C13 C -2.4415(6) -2.4024(7) -1.8503(5) 0.077(3) Uani 1 1 d .
H13A H -2.4669 -2.3620 -1.8438 0.093 Uiso 1 1 calc R
C14 C -2.3500(6) -2.3804(5) -1.8054(4) 0.055(2) Uani 1 1 d .
C15 C -2.2913(7) -2.2905(6) -1.7471(5) 0.086(3) Uani 1 1 d .
H15A H -2.2350 -2.2600 -1.7577 0.129 Uiso 1 1 calc R
H15B H -2.2714 -2.2952 -1.6992 0.129 Uiso 1 1 calc R
H15C H -2.3299 -2.2590 -1.7473 0.129 Uiso 1 1 calc R
C16 C -2.2490(5) -2.5350(4) -1.7161(4) 0.0383(18) Uani 1 1 d .
C17 C -2.2666(5) -2.6167(4) -1.7589(4) 0.0390(18) Uani 1 1 d .
C18 C -2.3187(5) -2.6865(5) -1.7413(4) 0.047(2) Uani 1 1 d .
H18A H -2.3295 -2.7422 -1.7684 0.057 Uiso 1 1 calc R
C19 C -2.3546(5) -2.6763(5) -1.6858(4) 0.047(2) Uani 1 1 d .
C20 C -2.3396(5) -2.5943(5) -1.6478(4) 0.044(2) Uani 1 1 d .
H20A H -2.3667 -2.5869 -1.6114 0.053 Uiso 1 1 calc R
C21 C -2.2866(5) -2.5229(5) -1.6611(4) 0.0419(19) Uani 1 1 d .
C22 C -2.2369(5) -2.6347(4) -1.8232(4) 0.0411(19) Uani 1 1 d .
C23 C -2.1497(5) -2.5857(5) -1.8256(4) 0.046(2) Uani 1 1 d .
H23A H -2.1035 -2.5388 -1.7833 0.056 Uiso 1 1 calc R
C24 C -2.1284(6) -2.6034(5) -1.8881(4) 0.051(2) Uani 1 1 d .
H24A H -2.0683 -2.5686 -1.8886 0.061 Uiso 1 1 calc R
C25 C -2.1943(6) -2.6716(5) -1.9498(4) 0.057(2) Uani 1 1 d .
H25A H -2.1808 -2.6822 -1.9933 0.068 Uiso 1 1 calc R
C26 C -2.2791(6) -2.7239(5) -1.9482(4) 0.060(2) Uani 1 1 d .
H26A H -2.3225 -2.7729 -1.9898 0.072 Uiso 1 1 calc R
C27 C -2.3027(5) -2.7060(5) -1.8861(4) 0.053(2) Uani 1 1 d .
H27A H -2.3627 -2.7417 -1.8860 0.063 Uiso 1 1 calc R
C28 C -2.4059(6) -2.7503(5) -1.6698(5) 0.059(2) Uani 1 1 d .
C29 C -2.4515(7) -2.8307(6) -1.7142(5) 0.091(4) Uani 1 1 d .
H29A H -2.4539 -2.8423 -1.7631 0.109 Uiso 1 1 calc R
C30 C -2.4964(7) -2.8999(6) -1.6943(5) 0.099(4) Uani 1 1 d .
H30A H -2.5271 -2.9560 -1.7296 0.119 Uiso 1 1 calc R
C31 C -2.4973(8) -2.8896(7) -1.6283(7) 0.106(4) Uani 1 1 d .
H31A H -2.5335 -2.9365 -1.6169 0.127 Uiso 1 1 calc R
C32 C -2.4424(7) -2.8054(7) -1.5728(6) 0.089(3) Uani 1 1 d .
H32A H -2.4366 -2.7963 -1.5234 0.107 Uiso 1 1 calc R
C33 C -2.3990(7) -2.7390(6) -1.5945(6) 0.077(3) Uani 1 1 d .
H33A H -2.3628 -2.6832 -1.5589 0.093 Uiso 1 1 calc R
C34 C -2.2760(6) -2.4372(5) -1.6177(4) 0.052(2) Uani 1 1 d .
H34A H -2.2298 -2.3922 -1.6292 0.062 Uiso 1 1 calc R
C35 C -2.2386(6) -2.4181(5) -1.5352(4) 0.070(3) Uani 1 1 d .
H35A H -2.1758 -2.4173 -1.5208 0.105 Uiso 1 1 calc R
H35B H -2.2824 -2.4625 -1.5232 0.105 Uiso 1 1 calc R
H35C H -2.2339 -2.3624 -1.5092 0.105 Uiso 1 1 calc R
C36 C -2.3717(6) -2.4333(6) -1.6394(5) 0.083(3) Uani 1 1 d .
H36A H -2.3980 -2.4499 -1.6924 0.125 Uiso 1 1 calc R
H36B H -2.3624 -2.3750 -1.6163 0.125 Uiso 1 1 calc R
H36C H -2.4157 -2.4725 -1.6234 0.125 Uiso 1 1 calc R
C37 C -1.9223(5) -2.1129(4) -1.4954(4) 0.0366(18) Uani 1 1 d .
C38 C -1.8226(5) -2.1333(4) -1.5442(4) 0.0336(17) Uani 1 1 d .
C39 C -1.7431(5) -2.1385(4) -1.5665(4) 0.0377(18) Uani 1 1 d .
C40 C -1.6476(5) -2.0869(5) -1.5258(5) 0.063(3) Uani 1 1 d .
H40A H -1.6290 -2.0449 -1.4797 0.075 Uiso 1 1 calc R
C41 C -1.5803(6) -2.0968(6) -1.5528(5) 0.072(3) Uani 1 1 d .
H41A H -1.5148 -2.0608 -1.5261 0.087 Uiso 1 1 calc R
C42 C -1.6090(6) -2.1597(5) -1.6188(5) 0.080(3) Uani 1 1 d .
H42A H -1.5625 -2.1666 -1.6375 0.096 Uiso 1 1 calc R
C43 C -1.7037(6) -2.2130(5) -1.6585(5) 0.065(3) Uani 1 1 d .
H43A H -1.7203 -2.2556 -1.7038 0.078 Uiso 1 1 calc R
C44 C -1.7771(5) -2.2067(4) -1.6342(4) 0.0396(19) Uani 1 1 d .
C45 C -1.9608(5) -2.0812(5) -1.4411(4) 0.0414(19) Uani 1 1 d .
C46 C -1.9376(6) -1.9926(5) -1.4166(4) 0.059(2) Uani 1 1 d .
H46A H -1.8993 -1.9558 -1.4355 0.071 Uiso 1 1 calc R
C47 C -1.9702(7) -1.9611(7) -1.3665(5) 0.081(3) Uani 1 1 d .
H47A H -1.9557 -1.9021 -1.3503 0.097 Uiso 1 1 calc R
C48 C -2.0238(8) -2.0144(7) -1.3395(6) 0.087(3) Uani 1 1 d .
H48A H -2.0462 -1.9915 -1.3041 0.105 Uiso 1 1 calc R
C49 C -2.0477(6) -2.1012(7) -1.3612(5) 0.073(3) Uani 1 1 d .
H49A H -2.0851 -2.1366 -1.3409 0.088 Uiso 1 1 calc R
C50 C -2.0151(5) -2.1359(5) -1.4145(4) 0.053(2) Uani 1 1 d .
C51 C -2.0388(5) -2.2284(5) -1.4402(5) 0.064(3) Uani 1 1 d .
H51A H -1.9814 -2.2353 -1.4408 0.097 Uiso 1 1 calc R
H51B H -2.0865 -2.2565 -1.4894 0.097 Uiso 1 1 calc R
H51C H -2.0640 -2.2543 -1.4074 0.097 Uiso 1 1 calc R
C52 C -1.7494(5) -2.0141(4) -1.4205(4) 0.0364(18) Uani 1 1 d .
C53 C -1.7246(5) -2.0319(4) -1.3575(4) 0.0396(19) Uani 1 1 d .
C54 C -1.6520(5) -1.9656(4) -1.2963(4) 0.047(2) Uani 1 1 d .
H54A H -1.6337 -1.9767 -1.2528 0.057 Uiso 1 1 calc R
C55 C -1.6055(5) -1.8842(5) -1.2966(4) 0.0427(19) Uani 1 1 d .
C56 C -1.6342(5) -1.8685(4) -1.3611(4) 0.0418(19) Uani 1 1 d .
H56A H -1.6027 -1.8129 -1.3621 0.050 Uiso 1 1 calc R
C57 C -1.7079(4) -1.9322(4) -1.4240(4) 0.0337(17) Uani 1 1 d .
C58 C -1.7735(5) -2.1160(5) -1.3507(4) 0.0409(19) Uani 1 1 d .
C59 C -1.7837(5) -2.1917(5) -1.3962(4) 0.053(2) Uani 1 1 d .
H59A H -1.7604 -2.1913 -1.4351 0.063 Uiso 1 1 calc R
C60 C -1.8262(6) -2.2668(5) -1.3866(5) 0.059(2) Uani 1 1 d .
H60A H -1.8326 -2.3183 -1.4187 0.071 Uiso 1 1 calc R
C61 C -1.8605(6) -2.2682(5) -1.3294(5) 0.062(2) Uani 1 1 d .
H61A H -1.8895 -2.3205 -1.3221 0.074 Uiso 1 1 calc R
C62 C -1.8521(6) -2.1930(6) -1.2832(5) 0.064(2) Uani 1 1 d .
H62A H -1.8761 -2.1932 -1.2446 0.077 Uiso 1 1 calc R
C63 C -1.8079(6) -2.1172(5) -1.2947(4) 0.058(2) Uani 1 1 d .
H63A H -1.8013 -2.0653 -1.2632 0.070 Uiso 1 1 calc R
C64 C -1.5278(6) -1.8135(5) -1.2301(4) 0.054(2) Uani 1 1 d .
C65 C -1.5348(6) -1.8117(5) -1.1626(5) 0.073(3) Uani 1 1 d .
H65A H -1.5880 -1.8547 -1.1599 0.087 Uiso 1 1 calc R
C66 C -1.4632(8) -1.7464(6) -1.0975(5) 0.089(4) Uani 1 1 d .
H66A H -1.4679 -1.7444 -1.0513 0.107 Uiso 1 1 calc R
C67 C -1.3858(7) -1.6856(6) -1.1043(6) 0.080(3) Uani 1 1 d .
H67A H -1.3359 -1.6426 -1.0615 0.096 Uiso 1 1 calc R
C68 C -1.3797(6) -1.6858(6) -1.1687(6) 0.072(3) Uani 1 1 d .
H68A H -1.3269 -1.6427 -1.1718 0.086 Uiso 1 1 calc R
C69 C -1.4516(6) -1.7497(5) -1.2317(5) 0.065(3) Uani 1 1 d .
H69A H -1.4472 -1.7486 -1.2775 0.078 Uiso 1 1 calc R
C70 C -1.7417(5) -1.9092(5) -1.4901(4) 0.051(2) Uani 1 1 d .
H70A H -1.8056 -1.9559 -1.5229 0.061 Uiso 1 1 calc R
C71 C -1.7501(6) -1.8265(5) -1.4697(5) 0.067(3) Uani 1 1 d .
H71A H -1.7914 -1.8295 -1.4408 0.101 Uiso 1 1 calc R
H71B H -1.7773 -1.8171 -1.5139 0.101 Uiso 1 1 calc R
H71C H -1.6871 -1.7793 -1.4409 0.101 Uiso 1 1 calc R
C72 C -1.6733(6) -1.9025(5) -1.5322(5) 0.071(3) Uani 1 1 d .
H72A H -1.6696 -1.9569 -1.5474 0.106 Uiso 1 1 calc R
H72B H -1.6102 -1.8570 -1.5009 0.106 Uiso 1 1 calc R
H72C H -1.6965 -1.8892 -1.5753 0.106 Uiso 1 1 calc R
C73 C -1.9577(7) -2.1404(5) -1.8191(5) 0.063(3) Uani 1 1 d .
C74 C -1.9457(5) -2.2560(4) -1.8207(4) 0.0400(19) Uani 1 1 d .
C75 C -1.9314(4) -2.3338(4) -1.8328(4) 0.0316(17) Uani 1 1 d .
C76 C -1.9297(5) -2.3814(4) -1.8986(4) 0.0384(18) Uani 1 1 d .
H76A H -1.9470 -2.3687 -1.9414 0.046 Uiso 1 1 calc R
C77 C -1.9031(5) -2.4454(4) -1.9001(4) 0.045(2) Uani 1 1 d .
H77A H -1.8998 -2.4762 -1.9439 0.054 Uiso 1 1 calc R
C78 C -1.8810(5) -2.4660(4) -1.8397(4) 0.0430(19) Uani 1 1 d .
H78A H -1.8615 -2.5103 -1.8410 0.052 Uiso 1 1 calc R
C79 C -1.8870(5) -2.4221(4) -1.7765(4) 0.0410(19) Uani 1 1 d .
H79A H -1.8740 -2.4392 -1.7357 0.049 Uiso 1 1 calc R
C80 C -1.9114(5) -2.3529(4) -1.7690(4) 0.0340(17) Uani 1 1 d .
C88 C -1.9980(6) -2.2428(4) -1.9447(4) 0.044(2) Uani 1 1 d .
C89 C -1.9354(5) -2.2107(4) -1.9794(4) 0.0401(19) Uani 1 1 d .
C90 C -1.9724(6) -2.2366(4) -2.0533(4) 0.046(2) Uani 1 1 d .
H90A H -1.9311 -2.2158 -2.0781 0.055 Uiso 1 1 calc R
C91 C -2.0686(6) -2.2925(5) -2.0950(4) 0.046(2) Uani 1 1 d .
C92 C -2.1262(6) -2.3225(5) -2.0573(4) 0.052(2) Uani 1 1 d .
H92A H -2.1911 -2.3608 -2.0841 0.062 Uiso 1 1 calc R
C93 C -2.0941(5) -2.2995(5) -1.9818(4) 0.045(2) Uani 1 1 d .
C94 C -1.8341(6) -2.1520(5) -1.9389(4) 0.052(2) Uani 1 1 d .
C95 C -1.7732(6) -2.1668(5) -1.8878(4) 0.062(3) Uani 1 1 d .
H95A H -1.7993 -2.2149 -1.8743 0.075 Uiso 1 1 calc R
C96 C -1.6769(7) -2.1151(6) -1.8559(5) 0.080(3) Uani 1 1 d .
H96A H -1.6372 -2.1277 -1.8218 0.096 Uiso 1 1 calc R
C97 C -1.6399(8) -2.0440(7) -1.8752(6) 0.101(4) Uani 1 1 d .
H97A H -1.5740 -2.0068 -1.8535 0.121 Uiso 1 1 calc R
C98 C -1.6967(8) -2.0266(7) -1.9249(6) 0.101(4) Uani 1 1 d .
H98A H -1.6700 -1.9777 -1.9374 0.121 Uiso 1 1 calc R
C99 C -1.7928(7) -2.0799(6) -1.9571(5) 0.075(3) Uani 1 1 d .
H99A H -1.8315 -2.0675 -1.9920 0.090 Uiso 1 1 calc R
C100 C -2.1060(6) -2.3183(5) -2.1751(4) 0.051(2) Uani 1 1 d .
C101 C -2.0561(6) -2.3396(5) -2.2173(5) 0.062(2) Uani 1 1 d .
H10B H -1.9950 -2.3353 -2.1948 0.074 Uiso 1 1 calc R
C102 C -2.0957(8) -2.3675(6) -2.2928(5) 0.086(3) Uani 1 1 d .
H10C H -2.0632 -2.3850 -2.3221 0.104 Uiso 1 1 calc R
C103 C -2.1802(9) -2.3695(7) -2.3240(6) 0.103(4) Uani 1 1 d .
H10D H -2.2065 -2.3877 -2.3755 0.124 Uiso 1 1 calc R
C104 C -2.2287(8) -2.3463(8) -2.2836(6) 0.099(4) Uani 1 1 d .
H10E H -2.2879 -2.3476 -2.3068 0.119 Uiso 1 1 calc R
C105 C -2.1921(7) -2.3207(6) -2.2090(5) 0.079(3) Uani 1 1 d .
H10F H -2.2264 -2.3047 -2.1808 0.094 Uiso 1 1 calc R
C106 C -2.1637(6) -2.3380(5) -1.9465(4) 0.056(2) Uani 1 1 d .
H10G H -2.1310 -2.3090 -1.8927 0.067 Uiso 1 1 calc R
C107 C -2.1927(6) -2.4349(5) -1.9640(5) 0.068(3) Uani 1 1 d .
H10H H -2.1357 -2.4437 -1.9483 0.102 Uiso 1 1 calc R
H10I H -2.2259 -2.4654 -2.0165 0.102 Uiso 1 1 calc R
H10J H -2.2347 -2.4569 -1.9382 0.102 Uiso 1 1 calc R
C108 C -2.2534(7) -2.3242(6) -1.9674(5) 0.082(3) Uani 1 1 d .
H10K H -2.2354 -2.2632 -1.9568 0.123 Uiso 1 1 calc R
H10L H -2.2923 -2.3451 -1.9393 0.123 Uiso 1 1 calc R
H10M H -2.2897 -2.3555 -2.0195 0.123 Uiso 1 1 calc R
C81 C -1.9629(10) -2.0709(7) -1.8434(5) 0.102(4) Uani 1 1 d D
C82 C -2.0308(13) -2.0760(9) -1.8872(7) 0.208(10) Uani 1 1 d D
H82A H -2.0840 -2.1304 -1.9062 0.249 Uiso 1 1 calc R
C83 C -2.0457(14) -2.0159(11) -1.9153(10) 0.237(12) Uani 1 1 d D
H83A H -2.1017 -2.0312 -1.9546 0.284 Uiso 1 1 calc R
C84 C -1.9840(18) -1.9437(13) -1.8874(10) 0.29(2) Uani 1 1 d D
H84A H -1.9958 -1.8993 -1.8991 0.343 Uiso 1 1 calc R
C85 C -1.8987(17) -1.9243(9) -1.8399(10) 0.196(10) Uani 1 1 d D
H85A H -1.8490 -1.8682 -1.8236 0.235 Uiso 1 1 calc R
C86 C -1.8812(12) -1.9888(8) -1.8128(8) 0.125(5) Uani 1 1 d D
C87 C -1.7795(10) -1.9647(9) -1.7544(8) 0.163(6) Uani 1 1 d D
H87A H -1.7464 -1.9921 -1.7782 0.244 Uiso 1 1 calc R
H87B H -1.7891 -1.9848 -1.7145 0.244 Uiso 1 1 calc R
H87C H -1.7415 -1.9026 -1.7351 0.244 Uiso 1 1 calc R

loop_
_atom_site_aniso_label
_atom_site_aniso_U_11
_atom_site_aniso_U_22
_atom_site_aniso_U_33
_atom_site_aniso_U_23
_atom_site_aniso_U_13
_atom_site_aniso_U_12
Ir1 0.04247(18) 0.02967(16) 0.02600(17) 0.00719(12) 0.01414(12) 0.01224(12)
N1 0.036(3) 0.026(3) 0.019(3) 0.007(3) 0.011(3) 0.012(3)
C1 0.041(4) 0.032(4) 0.017(4) 0.000(3) 0.006(3) 0.019(3)
N2 0.033(3) 0.032(3) 0.038(4) 0.010(3) 0.012(3) 0.013(3)
C2 0.035(4) 0.029(4) 0.025(4) 0.007(3) 0.014(3) 0.012(3)
N3 0.030(3) 0.035(3) 0.031(3) 0.013(3) 0.008(3) 0.013(3)
C3 0.031(4) 0.035(4) 0.017(4) 0.006(3) 0.005(3) 0.017(3)
N4 0.034(3) 0.035(3) 0.028(3) 0.012(3) 0.013(3) 0.016(3)
C4 0.040(4) 0.040(4) 0.034(4) 0.013(4) 0.012(3) 0.014(3)
N5 0.040(4) 0.035(3) 0.028(4) 0.003(3) 0.014(3) 0.020(3)
C5 0.045(5) 0.053(5) 0.041(5) 0.026(4) 0.017(4) 0.028(4)
N6 0.031(3) 0.032(3) 0.032(4) 0.006(3) 0.012(3) 0.011(3)
C6 0.047(5) 0.052(5) 0.029(4) 0.017(4) 0.006(3) 0.024(4)
N7 0.061(4) 0.021(3) 0.024(4) 0.003(3) 0.014(3) 0.009(3)
C7 0.039(4) 0.043(4) 0.027(4) 0.009(4) 0.012(3) 0.021(3)
N8 0.131(7) 0.031(4) 0.029(4) 0.016(3) 0.028(4) 0.038(4)
C8 0.041(4) 0.036(4) 0.019(4) 0.001(3) 0.013(3) 0.019(3)
N9 0.072(5) 0.029(3) 0.022(4) 0.007(3) 0.009(3) 0.014(3)
C9 0.036(4) 0.048(5) 0.033(5) 0.012(4) 0.008(3) 0.018(4)
C10 0.035(5) 0.059(5) 0.055(5) 0.025(4) 0.010(4) 0.026(4)
C11 0.046(6) 0.062(6) 0.088(8) 0.011(5) -0.001(5) 0.021(5)
C12 0.045(6) 0.103(8) 0.083(8) 0.020(7) 0.001(5) 0.028(6)
C13 0.064(7) 0.113(8) 0.080(7) 0.038(7) 0.020(5) 0.066(6)
C14 0.063(6) 0.061(5) 0.051(6) 0.016(5) 0.013(4) 0.043(5)
C15 0.098(8) 0.085(7) 0.065(7) -0.007(6) 0.005(6) 0.064(6)
C16 0.035(4) 0.041(4) 0.039(5) 0.014(4) 0.014(3) 0.016(3)
C17 0.042(5) 0.039(4) 0.034(5) 0.012(4) 0.011(3) 0.017(4)
C18 0.050(5) 0.037(4) 0.045(5) 0.011(4) 0.016(4) 0.011(4)
C19 0.045(5) 0.053(5) 0.039(5) 0.016(4) 0.021(4) 0.015(4)
C20 0.044(5) 0.059(5) 0.044(5) 0.026(4) 0.030(4) 0.024(4)
C21 0.034(4) 0.047(5) 0.046(5) 0.019(4) 0.018(4) 0.015(4)
C22 0.044(5) 0.040(4) 0.045(5) 0.015(4) 0.021(4) 0.021(4)
C23 0.057(5) 0.041(4) 0.038(5) 0.006(4) 0.022(4) 0.020(4)
C24 0.058(5) 0.055(5) 0.050(6) 0.017(5) 0.034(4) 0.027(4)
C25 0.064(6) 0.073(6) 0.038(5) 0.021(5) 0.023(4) 0.029(5)
C26 0.066(6) 0.054(5) 0.038(5) -0.003(4) 0.010(4) 0.022(5)
C27 0.053(5) 0.045(5) 0.042(5) 0.008(4) 0.015(4) 0.008(4)
C28 0.063(6) 0.055(6) 0.063(7) 0.032(5) 0.036(5) 0.015(5)
C29 0.122(9) 0.050(6) 0.054(7) 0.011(5) 0.029(6) -0.005(6)
C30 0.128(9) 0.061(7) 0.038(6) 0.018(5) 0.007(6) -0.019(6)
C31 0.111(9) 0.064(7) 0.094(10) 0.020(7) 0.039(7) -0.009(6)
C32 0.103(8) 0.092(8) 0.094(9) 0.054(7) 0.062(7) 0.036(7)
C33 0.086(7) 0.061(6) 0.086(8) 0.032(6) 0.045(6) 0.020(5)
C34 0.063(6) 0.049(5) 0.045(5) 0.015(4) 0.028(4) 0.020(4)
C35 0.092(7) 0.053(5) 0.045(6) 0.009(5) 0.031(5) 0.012(5)
C36 0.087(7) 0.074(7) 0.107(9) 0.016(6) 0.052(6) 0.054(6)
C37 0.039(5) 0.034(4) 0.032(5) 0.004(4) 0.012(3) 0.016(3)
C38 0.041(5) 0.030(4) 0.023(4) 0.005(3) 0.007(3) 0.013(3)
C39 0.031(4) 0.038(4) 0.036(5) 0.006(4) 0.016(3) 0.008(3)
C40 0.034(5) 0.055(5) 0.058(6) -0.017(4) 0.012(4) 0.003(4)
C41 0.047(6) 0.073(6) 0.077(7) -0.003(6) 0.032(5) 0.018(5)
C42 0.062(6) 0.062(6) 0.081(7) -0.017(6) 0.045(5) 0.005(5)
C43 0.049(6) 0.051(5) 0.070(7) -0.007(5) 0.033(5) 0.007(4)
C44 0.046(5) 0.028(4) 0.041(5) 0.008(4) 0.021(4) 0.012(3)
C45 0.041(5) 0.048(5) 0.031(5) 0.005(4) 0.019(4) 0.017(4)
C46 0.078(6) 0.076(6) 0.031(5) 0.004(5) 0.013(4) 0.056(5)
C47 0.118(9) 0.083(7) 0.064(7) 0.033(6) 0.047(6) 0.053(7)
C48 0.127(10) 0.106(9) 0.081(8) 0.043(7) 0.060(7) 0.085(8)
C49 0.077(7) 0.111(9) 0.058(7) 0.042(6) 0.037(5) 0.052(6)
C50 0.045(5) 0.060(6) 0.049(6) 0.006(5) 0.018(4) 0.025(4)
C51 0.047(5) 0.078(7) 0.066(6) 0.033(5) 0.027(4) 0.016(5)
C52 0.043(4) 0.023(4) 0.030(4) -0.007(3) 0.011(3) 0.012(3)
C53 0.047(5) 0.029(4) 0.024(4) -0.002(3) 0.006(3) 0.008(3)
C54 0.058(5) 0.044(5) 0.030(5) 0.012(4) 0.010(4) 0.017(4)
C55 0.050(5) 0.043(5) 0.031(5) 0.006(4) 0.009(4) 0.025(4)
C56 0.046(5) 0.032(4) 0.040(5) 0.001(4) 0.019(4) 0.014(3)
C57 0.034(4) 0.030(4) 0.031(4) 0.002(3) 0.011(3) 0.015(3)
C58 0.043(5) 0.042(5) 0.028(5) 0.005(4) 0.007(3) 0.016(4)
C59 0.067(6) 0.049(5) 0.046(5) 0.019(4) 0.020(4) 0.028(4)
C60 0.074(6) 0.041(5) 0.065(7) 0.022(5) 0.035(5) 0.020(4)
C61 0.072(6) 0.049(5) 0.058(6) 0.024(5) 0.013(5) 0.022(5)
C62 0.085(7) 0.066(6) 0.045(6) 0.028(5) 0.033(5) 0.027(5)
C63 0.085(7) 0.045(5) 0.039(5) 0.010(4) 0.021(5) 0.024(5)
C64 0.062(6) 0.046(5) 0.038(5) 0.002(4) -0.002(4) 0.028(4)
C65 0.084(7) 0.048(5) 0.046(6) 0.008(5) -0.006(5) 0.011(5)
C66 0.131(10) 0.074(7) 0.039(6) 0.013(5) -0.004(6) 0.048(7)
C67 0.067(7) 0.047(6) 0.078(8) 0.008(6) -0.021(6) 0.014(5)
C68 0.051(6) 0.063(6) 0.065(7) 0.003(6) 0.005(5) 0.008(5)
C69 0.046(5) 0.060(6) 0.050(6) -0.004(5) 0.005(4) 0.004(5)
C70 0.047(5) 0.038(5) 0.050(6) 0.011(4) 0.006(4) 0.010(4)
C71 0.080(7) 0.051(5) 0.072(7) 0.029(5) 0.014(5) 0.032(5)
C72 0.091(7) 0.068(6) 0.055(6) 0.031(5) 0.033(5) 0.026(5)
C73 0.113(8) 0.034(5) 0.036(5) 0.014(4) 0.015(5) 0.034(5)
C74 0.057(5) 0.029(4) 0.029(5) 0.012(4) 0.020(4) 0.010(4)
C75 0.040(4) 0.029(4) 0.022(4) 0.004(3) 0.015(3) 0.012(3)
C76 0.045(5) 0.042(4) 0.032(5) 0.018(4) 0.017(3) 0.018(4)
C77 0.050(5) 0.037(4) 0.042(5) 0.004(4) 0.020(4) 0.017(4)
C78 0.056(5) 0.037(4) 0.043(5) 0.017(4) 0.020(4) 0.024(4)
C79 0.050(5) 0.039(4) 0.031(5) 0.014(4) 0.019(4) 0.012(4)
C80 0.048(5) 0.028(4) 0.026(4) 0.006(3) 0.018(3) 0.016(3)
C88 0.067(6) 0.034(4) 0.031(5) 0.017(4) 0.012(4) 0.024(4)
C89 0.061(5) 0.026(4) 0.037(5) 0.016(4) 0.023(4) 0.017(4)
C90 0.073(6) 0.049(5) 0.020(4) 0.016(4) 0.022(4) 0.026(4)
C91 0.064(6) 0.040(4) 0.032(5) 0.013(4) 0.015(4) 0.021(4)
C92 0.065(6) 0.053(5) 0.030(5) 0.014(4) 0.018(4) 0.018(4)
C93 0.050(5) 0.047(5) 0.038(5) 0.013(4) 0.021(4) 0.020(4)
C94 0.066(6) 0.038(5) 0.040(5) 0.014(4) 0.024(4) 0.006(4)
C95 0.067(6) 0.062(6) 0.035(5) 0.008(5) 0.003(4) 0.019(5)
C96 0.062(7) 0.093(8) 0.049(6) 0.014(6) 0.009(5) 0.009(6)
C97 0.072(8) 0.097(9) 0.056(7) 0.000(7) 0.017(6) -0.025(6)
C98 0.097(9) 0.091(8) 0.065(8) 0.032(7) 0.022(6) -0.010(7)
C99 0.091(8) 0.069(6) 0.045(6) 0.026(5) 0.030(5) 0.008(6)
C100 0.077(6) 0.043(5) 0.025(5) 0.008(4) 0.012(4) 0.024(4)
C101 0.071(6) 0.072(6) 0.039(6) 0.024(5) 0.025(5) 0.022(5)
C102 0.105(9) 0.101(8) 0.035(6) 0.012(6) 0.036(6) 0.026(7)
C103 0.104(10) 0.119(10) 0.031(7) 0.011(6) 0.003(6) 0.013(8)
C104 0.103(9) 0.144(11) 0.044(7) 0.038(7) 0.011(6) 0.053(8)
C105 0.091(8) 0.116(8) 0.037(6) 0.019(6) 0.006(5) 0.070(7)
C106 0.069(6) 0.045(5) 0.032(5) 0.003(4) 0.021(4) 0.006(4)
C107 0.074(6) 0.062(6) 0.060(6) 0.021(5) 0.032(5) 0.017(5)
C108 0.084(7) 0.087(7) 0.094(8) 0.040(6) 0.052(6) 0.039(6)
C81 0.204(14) 0.054(7) 0.043(7) 0.011(6) 0.022(7) 0.068(9)
C82 0.27(2) 0.098(11) 0.197(18) 0.044(11) -0.052(15) 0.115(13)
C83 0.25(2) 0.108(13) 0.25(2) 0.037(15) -0.057(18) 0.079(15)
C84 0.42(4) 0.123(15) 0.148(17) 0.020(13) -0.14(2) 0.11(2)
C85 0.41(3) 0.080(10) 0.202(19) 0.088(13) 0.23(2) 0.124(16)
C86 0.220(17) 0.074(9) 0.128(12) 0.063(9) 0.096(11) 0.074(10)
C87 0.168(15) 0.188(15) 0.148(14) 0.094(12) 0.035(11) 0.086(12)

loop_
_atom_type_symbol
_atom_type_description
_atom_type_scat_dispersion_real
_atom_type_scat_dispersion_imag
_atom_type_scat_source
C C 0.0033 0.0016 'International Tables Vol C Tables 4.2.6.8 and 6.1.1.4'
H H 0.0000 0.0000 'International Tables Vol C Tables 4.2.6.8 and 6.1.1.4'
N N 0.0061 0.0033 'International Tables Vol C Tables 4.2.6.8 and 6.1.1.4'
Ir Ir -1.4442 7.9887 'International Tables Vol C Tables 4.2.6.8 and 6.1.1.4'
O O 0.0106 0.0060 'International Tables Vol C Tables 4.2.6.8 and 6.1.1.4'

loop_
_geom_angle_atom_site_label_1
_geom_angle_atom_site_label_2
_geom_angle_atom_site_label_3
_geom_angle
C44 Ir1 C80 95.0(3)
C44 Ir1 C8 96.0(3)
C80 Ir1 C8 93.3(3)
C44 Ir1 N1 173.3(3)
C80 Ir1 N1 90.1(2)
C8 Ir1 N1 79.3(2)
C44 Ir1 N7 93.1(3)
C80 Ir1 N7 78.6(3)
C8 Ir1 N7 168.3(2)
N1 Ir1 N7 92.2(2)
C44 Ir1 N4 79.3(3)
C80 Ir1 N4 173.6(3)
C8 Ir1 N4 90.1(2)
N1 Ir1 N4 95.8(2)
N7 Ir1 N4 98.8(2)
C2 N1 N2 108.9(5)
C2 N1 Ir1 115.3(4)
N2 N1 Ir1 135.7(4)
N2 C1 N3 109.7(6)
N2 C1 C9 124.3(6)
N3 C1 C9 125.9(6)
C1 N2 N1 107.5(6)
N1 C2 N3 107.5(6)
N1 C2 C3 117.4(6)
N3 C2 C3 134.9(6)
C2 N3 C1 106.4(5)
C2 N3 C16 126.2(6)
C1 N3 C16 127.4(6)
C4 C3 C8 122.2(6)
C4 C3 C2 125.8(6)
C8 C3 C2 112.0(6)
C38 N4 N5 109.2(6)
C38 N4 Ir1 114.7(5)
N5 N4 Ir1 135.9(4)
C3 C4 C5 120.1(7)
C37 N5 N4 105.9(6)
C6 C5 C4 119.8(7)
C38 N6 C37 104.5(5)
C38 N6 C52 129.4(6)
C37 N6 C52 125.9(6)
C5 C6 C7 119.5(7)
C74 N7 N8 108.1(6)
C74 N7 Ir1 114.6(5)
N8 N7 Ir1 136.7(5)
C6 C7 C8 124.5(7)
C73 N8 N7 106.1(6)
C7 C8 C3 113.9(6)
C7 C8 Ir1 130.1(5)
C3 C8 Ir1 116.0(5)
C74 N9 C73 102.9(6)
C74 N9 C88 130.0(6)
C73 N9 C88 126.7(6)
C10 C9 C14 119.0(7)
C10 C9 C1 120.3(6)
C14 C9 C1 120.7(7)
C11 C10 C9 121.3(7)
C12 C11 C10 119.5(9)
C11 C12 C13 120.2(9)
C12 C13 C14 121.1(8)
C13 C14 C9 118.9(8)
C13 C14 C15 119.3(7)
C9 C14 C15 121.9(7)
C21 C16 C17 121.6(7)
C21 C16 N3 117.7(6)
C17 C16 N3 120.7(6)
C16 C17 C18 117.5(7)
C16 C17 C22 124.2(7)
C18 C17 C22 118.2(6)
C19 C18 C17 122.1(7)
C18 C19 C20 117.9(7)
C18 C19 C28 119.3(8)
C20 C19 C28 122.8(7)
C21 C20 C19 122.6(7)
C20 C21 C16 118.1(7)
C20 C21 C34 118.3(7)
C16 C21 C34 123.5(7)
C23 C22 C27 117.9(7)
C23 C22 C17 124.4(7)
C27 C22 C17 117.7(7)
C24 C23 C22 121.5(7)
C25 C24 C23 120.0(8)
C26 C25 C24 120.0(8)
C25 C26 C27 120.7(7)
C26 C27 C22 119.7(8)
C29 C28 C19 127.4(9)
C29 C28 C33 114.0(8)
C19 C28 C33 118.1(8)
C28 C29 C30 124.6(9)
C31 C30 C29 121.7(10)
C30 C31 C32 118.9(10)
C33 C32 C31 117.3(10)
C32 C33 C28 123.0(9)
C21 C34 C36 110.0(6)
C21 C34 C35 112.2(7)
C36 C34 C35 109.4(7)
N5 C37 N6 111.1(6)
N5 C37 C45 124.9(7)
N6 C37 C45 124.0(6)
N4 C38 N6 109.3(6)
N4 C38 C39 117.4(6)
N6 C38 C39 133.3(6)
C40 C39 C44 123.8(6)
C40 C39 C38 124.8(7)
C44 C39 C38 111.3(6)
C41 C40 C39 119.6(8)
C40 C41 C42 119.1(8)
C41 C42 C43 121.6(8)
C42 C43 C44 122.5(8)
C43 C44 C39 113.3(6)
C43 C44 Ir1 129.4(6)
C39 C44 Ir1 117.3(5)
C50 C45 C46 121.5(7)
C50 C45 C37 120.4(7)
C46 C45 C37 118.0(7)
C47 C46 C45 119.9(9)
C46 C47 C48 119.2(10)
C47 C48 C49 123.0(10)
C48 C49 C50 118.7(10)
C45 C50 C49 117.6(8)
C45 C50 C51 121.2(7)
C49 C50 C51 121.2(9)
C53 C52 C57 123.1(6)
C53 C52 N6 118.8(6)
C57 C52 N6 117.9(6)
C52 C53 C54 117.6(7)
C52 C53 C58 124.0(6)
C54 C53 C58 118.4(7)
C55 C54 C53 122.5(7)
C54 C55 C56 118.1(7)
C54 C55 C64 121.8(7)
C56 C55 C64 120.1(7)
C57 C56 C55 122.0(7)
C56 C57 C52 116.6(7)
C56 C57 C70 119.5(6)
C52 C57 C70 123.8(6)
C63 C58 C59 118.8(7)
C63 C58 C53 117.7(7)
C59 C58 C53 123.4(7)
C60 C59 C58 121.5(8)
C59 C60 C61 119.8(8)
C62 C61 C60 119.9(8)
C61 C62 C63 118.6(8)
C58 C63 C62 121.3(8)
C69 C64 C65 117.7(7)
C69 C64 C55 124.1(8)
C65 C64 C55 118.2(8)
C64 C65 C66 120.8(9)
C67 C66 C65 117.4(10)
C68 C67 C66 122.0(9)
C67 C68 C69 119.4(9)
C64 C69 C68 122.5(9)
C71 C70 C57 112.4(7)
C71 C70 C72 109.2(7)
C57 C70 C72 110.1(7)
N8 C73 N9 111.7(7)
N8 C73 C81 126.1(8)
N9 C73 C81 122.1(7)
N7 C74 N9 111.1(6)
N7 C74 C75 116.8(7)
N9 C74 C75 131.9(7)
C80 C75 C76 122.6(6)
C80 C75 C74 112.1(6)
C76 C75 C74 125.2(7)
C77 C76 C75 119.5(7)
C76 C77 C78 120.8(7)
C77 C78 C79 119.6(7)
C78 C79 C80 123.7(7)
C75 C80 C79 113.8(6)
C75 C80 Ir1 116.4(5)
C79 C80 Ir1 129.8(5)
C89 C88 C93 123.6(7)
C89 C88 N9 119.9(7)
C93 C88 N9 116.4(7)
C90 C89 C88 116.5(7)
C90 C89 C94 121.1(7)
C88 C89 C94 122.4(7)
C89 C90 C91 123.8(7)
C92 C91 C90 116.5(7)
C92 C91 C100 121.5(7)
C90 C91 C100 121.9(7)
C91 C92 C93 123.4(8)
C92 C93 C88 116.0(7)
C92 C93 C106 118.6(7)
C88 C93 C106 125.3(7)
C95 C94 C99 116.5(8)
C95 C94 C89 124.6(7)
C99 C94 C89 118.6(8)
C96 C95 C94 123.5(9)
C95 C96 C97 117.6(10)
C98 C97 C96 121.2(10)
C97 C98 C99 120.2(10)
C98 C99 C94 121.0(10)
C105 C100 C101 118.8(8)
C105 C100 C91 119.6(8)
C101 C100 C91 121.6(8)
C100 C101 C102 119.9(10)
C103 C102 C101 119.6(10)
C102 C103 C104 121.4(10)
C103 C104 C105 120.0(11)
C104 C105 C100 120.3(10)
C93 C106 C108 113.3(7)
C93 C106 C107 111.7(7)
C108 C106 C107 109.3(7)
C82 C81 C86 115.8(13)
C82 C81 C73 125.1(13)
C86 C81 C73 119.2(11)
C81 C82 C83 131.2(17)
C84 C83 C82 116.7(19)
C83 C84 C85 122(2)
C84 C85 C86 121.0(18)
C81 C86 C85 112.9(15)
C81 C86 C87 126.3(11)
C85 C86 C87 120.9(15)

loop_
_geom_bond_atom_site_label_1
_geom_bond_atom_site_label_2
_geom_bond_distance
Ir1 C44 2.005(7)
Ir1 C80 2.011(7)
Ir1 C8 2.022(7)
Ir1 N1 2.073(5)
Ir1 N7 2.086(6)
Ir1 N4 2.102(5)
N1 C2 1.341(8)
N1 N2 1.380(7)
C1 N2 1.306(8)
C1 N3 1.386(8)
C1 C9 1.471(9)
C2 N3 1.370(8)
C2 C3 1.452(9)
N3 C16 1.444(8)
C3 C4 1.383(9)
C3 C8 1.444(9)
N4 C38 1.327(8)
N4 N5 1.370(7)
C4 C5 1.390(9)
N5 C37 1.317(8)
C5 C6 1.378(9)
N6 C38 1.359(8)
N6 C37 1.383(8)
N6 C52 1.459(8)
C6 C7 1.380(9)
N7 C74 1.311(8)
N7 N8 1.372(8)
C7 C8 1.395(9)
N8 C73 1.307(9)
N9 C74 1.357(9)
N9 C73 1.383(9)
N9 C88 1.451(9)
C9 C10 1.394(9)
C9 C14 1.399(10)
C10 C11 1.381(10)
C11 C12 1.374(12)
C12 C13 1.380(12)
C13 C14 1.393(11)
C14 C15 1.539(10)
C16 C21 1.399(10)
C16 C17 1.402(9)
C17 C18 1.413(10)
C17 C22 1.494(10)
C18 C19 1.384(10)
C19 C20 1.391(10)
C19 C28 1.446(10)
C20 C21 1.388(9)
C21 C34 1.504(10)
C22 C23 1.385(10)
C22 C27 1.415(10)
C23 C24 1.384(10)
C24 C25 1.379(10)
C25 C26 1.366(11)
C26 C27 1.397(10)
C28 C29 1.321(11)
C28 C33 1.459(12)
C29 C30 1.399(12)
C30 C31 1.308(13)
C31 C32 1.448(13)
C32 C33 1.376(12)
C34 C36 1.536(11)
C34 C35 1.540(10)
C37 C45 1.484(9)
C38 C39 1.484(9)
C39 C40 1.389(9)
C39 C44 1.430(9)
C40 C41 1.372(11)
C41 C42 1.376(10)
C42 C43 1.380(11)
C43 C44 1.416(10)
C45 C50 1.369(11)
C45 C46 1.422(10)
C46 C47 1.349(11)
C47 C48 1.355(13)
C48 C49 1.389(12)
C49 C50 1.418(11)
C50 C51 1.487(10)
C52 C53 1.387(9)
C52 C57 1.404(9)
C53 C54 1.392(9)
C53 C58 1.486(10)
C54 C55 1.382(10)
C55 C56 1.406(10)
C55 C64 1.499(10)
C56 C57 1.401(9)
C57 C70 1.528(10)
C58 C63 1.376(10)
C58 C59 1.378(9)
C59 C60 1.358(10)
C60 C61 1.397(11)
C61 C62 1.387(11)
C62 C63 1.393(11)
C64 C69 1.360(11)
C64 C65 1.389(11)
C65 C66 1.422(11)
C66 C67 1.392(14)
C67 C68 1.330(13)
C68 C69 1.393(10)
C70 C71 1.506(10)
C70 C72 1.534(11)
C73 C81 1.464(12)
C74 C75 1.470(9)
C75 C80 1.405(9)
C75 C76 1.414(9)
C76 C77 1.360(9)
C77 C78 1.362(10)
C78 C79 1.380(9)
C79 C80 1.416(9)
C88 C89 1.397(10)
C88 C93 1.400(10)
C89 C90 1.362(9)
C89 C94 1.476(10)
C90 C91 1.412(10)
C91 C92 1.381(10)
C91 C100 1.478(10)
C92 C93 1.394(10)
C93 C106 1.517(10)
C94 C95 1.391(11)
C94 C99 1.405(11)
C95 C96 1.379(11)
C96 C97 1.391(14)
C97 C98 1.365(15)
C98 C99 1.381(13)
C100 C105 1.377(11)
C100 C101 1.385(11)
C101 C102 1.391(11)
C102 C103 1.345(14)
C103 C104 1.353(15)
C104 C105 1.376(12)
C106 C108 1.534(11)
C106 C107 1.554(10)
C81 C82 1.193(16)
C81 C86 1.442(16)
C82 C83 1.397(19)
C83 C84 1.20(2)
C84 C85 1.35(3)
C85 C86 1.475(19)
C86 C87 1.615(17)

loop_
_geom_torsion_atom_site_label_1
_geom_torsion_atom_site_label_2
_geom_torsion_atom_site_label_3
_geom_torsion_atom_site_label_4
_geom_torsion
C44 Ir1 N1 C2 -47(2)
C80 Ir1 N1 C2 92.5(5)
C8 Ir1 N1 C2 -0.8(4)
N7 Ir1 N1 C2 171.1(4)
N4 Ir1 N1 C2 -89.8(5)
C44 Ir1 N1 N2 137(2)
C80 Ir1 N1 N2 -83.4(6)
C8 Ir1 N1 N2 -176.7(6)
N7 Ir1 N1 N2 -4.8(6)
N4 Ir1 N1 N2 94.3(6)
N3 C1 N2 N1 0.6(7)
C9 C1 N2 N1 176.6(6)
C2 N1 N2 C1 -1.3(7)
Ir1 N1 N2 C1 174.8(5)
N2 N1 C2 N3 1.4(7)
Ir1 N1 C2 N3 -175.5(4)
N2 N1 C2 C3 177.6(5)
Ir1 N1 C2 C3 0.7(7)
N1 C2 N3 C1 -1.1(7)
C3 C2 N3 C1 -176.3(7)
N1 C2 N3 C16 179.1(6)
C3 C2 N3 C16 3.9(11)
N2 C1 N3 C2 0.3(7)
C9 C1 N3 C2 -175.6(6)
N2 C1 N3 C16 -179.9(6)
C9 C1 N3 C16 4.2(10)
N1 C2 C3 C4 -177.4(6)
N3 C2 C3 C4 -2.5(12)
N1 C2 C3 C8 0.0(8)
N3 C2 C3 C8 174.9(7)
C44 Ir1 N4 C38 -2.1(5)
C80 Ir1 N4 C38 -28(3)
C8 Ir1 N4 C38 94.1(5)
N1 Ir1 N4 C38 173.3(5)
N7 Ir1 N4 C38 -93.6(5)
C44 Ir1 N4 N5 -175.8(7)
C80 Ir1 N4 N5 158(2)
C8 Ir1 N4 N5 -79.6(6)
N1 Ir1 N4 N5 -0.4(6)
N7 Ir1 N4 N5 92.8(6)
C8 C3 C4 C5 -0.1(10)
C2 C3 C4 C5 177.0(6)
C38 N4 N5 C37 0.5(7)
Ir1 N4 N5 C37 174.4(5)
C3 C4 C5 C6 -0.1(10)
C4 C5 C6 C7 1.0(11)
C44 Ir1 N7 C74 106.1(5)
C80 Ir1 N7 C74 11.6(5)
C8 Ir1 N7 C74 -35.1(15)
N1 Ir1 N7 C74 -78.1(5)
N4 Ir1 N7 C74 -174.3(5)
C44 Ir1 N7 N8 -84.0(7)
C80 Ir1 N7 N8 -178.5(8)
C8 Ir1 N7 N8 134.7(12)
N1 Ir1 N7 N8 91.8(7)
N4 Ir1 N7 N8 -4.5(7)
C5 C6 C7 C8 -1.8(11)
C74 N7 N8 C73 -1.2(9)
Ir1 N7 N8 C73 -171.4(6)
C6 C7 C8 C3 1.6(10)
C6 C7 C8 Ir1 -175.3(5)
C4 C3 C8 C7 -0.6(9)
C2 C3 C8 C7 -178.0(5)
C4 C3 C8 Ir1 176.7(5)
C2 C3 C8 Ir1 -0.7(7)
C44 Ir1 C8 C7 -7.2(6)
C80 Ir1 C8 C7 88.1(6)
N1 Ir1 C8 C7 177.6(6)
N7 Ir1 C8 C7 133.8(11)
N4 Ir1 C8 C7 -86.5(6)
C44 Ir1 C8 C3 176.0(5)
C80 Ir1 C8 C3 -88.6(5)
N1 Ir1 C8 C3 0.8(4)
N7 Ir1 C8 C3 -43.0(15)
N4 Ir1 C8 C3 96.8(5)
N2 C1 C9 C10 123.5(8)
N3 C1 C9 C10 -61.1(10)
N2 C1 C9 C14 -53.0(10)
N3 C1 C9 C14 122.3(8)
C14 C9 C10 C11 0.5(12)
C1 C9 C10 C11 -176.1(8)
C9 C10 C11 C12 0.5(14)
C10 C11 C12 C13 -1.8(16)
C11 C12 C13 C14 2.2(17)
C12 C13 C14 C9 -1.2(14)
C12 C13 C14 C15 178.8(10)
C10 C9 C14 C13 -0.2(12)
C1 C9 C14 C13 176.4(8)
C10 C9 C14 C15 179.9(8)
C1 C9 C14 C15 -3.5(13)
C2 N3 C16 C21 89.7(8)
C1 N3 C16 C21 -90.1(8)
C2 N3 C16 C17 -88.7(8)
C1 N3 C16 C17 91.5(8)
C21 C16 C17 C18 -4.2(10)
N3 C16 C17 C18 174.1(6)
C21 C16 C17 C22 173.5(7)
N3 C16 C17 C22 -8.2(10)
C16 C17 C18 C19 2.3(11)
C22 C17 C18 C19 -175.5(7)
C17 C18 C19 C20 1.3(11)
C17 C18 C19 C28 -178.9(7)
C18 C19 C20 C21 -3.2(11)
C28 C19 C20 C21 176.9(8)
C19 C20 C21 C16 1.4(11)
C19 C20 C21 C34 179.1(7)
C17 C16 C21 C20 2.4(11)
N3 C16 C21 C20 -176.0(6)
C17 C16 C21 C34 -175.1(7)
N3 C16 C21 C34 6.5(10)
C16 C17 C22 C23 41.9(11)
C18 C17 C22 C23 -140.4(8)
C16 C17 C22 C27 -137.3(7)
C18 C17 C22 C27 40.4(10)
C27 C22 C23 C24 2.5(11)
C17 C22 C23 C24 -176.7(7)
C22 C23 C24 C25 -0.5(12)
C23 C24 C25 C26 -2.9(13)
C24 C25 C26 C27 4.2(13)
C25 C26 C27 C22 -2.1(13)
C23 C22 C27 C26 -1.2(12)
C17 C22 C27 C26 178.1(7)
C18 C19 C28 C29 -24.6(14)
C20 C19 C28 C29 155.3(10)
C18 C19 C28 C33 147.4(8)
C20 C19 C28 C33 -32.8(12)
C19 C28 C29 C30 177.1(10)
C33 C28 C29 C30 4.8(16)
C28 C29 C30 C31 1(2)
C29 C30 C31 C32 -6(2)
C30 C31 C32 C33 5.8(18)
C31 C32 C33 C28 -0.2(15)
C29 C28 C33 C32 -4.9(14)
C19 C28 C33 C32 -178.0(9)
C20 C21 C34 C36 -68.6(9)
C16 C21 C34 C36 108.9(9)
C20 C21 C34 C35 53.4(9)
C16 C21 C34 C35 -129.1(8)
N4 N5 C37 N6 1.2(8)
N4 N5 C37 C45 -175.5(7)
C38 N6 C37 N5 -2.3(8)
C52 N6 C37 N5 -177.1(6)
C38 N6 C37 C45 174.4(7)
C52 N6 C37 C45 -0.3(11)
N5 N4 C38 N6 -2.0(7)
Ir1 N4 C38 N6 -177.4(4)
N5 N4 C38 C39 177.7(6)
Ir1 N4 C38 C39 2.4(8)
C37 N6 C38 N4 2.6(7)
C52 N6 C38 N4 177.1(6)
C37 N6 C38 C39 -177.1(8)
C52 N6 C38 C39 -2.6(12)
N4 C38 C39 C40 -178.3(7)
N6 C38 C39 C40 1.4(13)
N4 C38 C39 C44 -1.2(9)
N6 C38 C39 C44 178.5(7)
C44 C39 C40 C41 4.2(13)
C38 C39 C40 C41 -179.0(8)
C39 C40 C41 C42 -1.9(15)
C40 C41 C42 C43 -0.1(16)
C41 C42 C43 C44 0.0(16)
C42 C43 C44 C39 1.9(13)
C42 C43 C44 Ir1 -178.7(7)
C40 C39 C44 C43 -4.1(11)
C38 C39 C44 C43 178.8(7)
C40 C39 C44 Ir1 176.5(6)
C38 C39 C44 Ir1 -0.7(8)
C80 Ir1 C44 C43 -0.6(8)
C8 Ir1 C44 C43 93.2(8)
N1 Ir1 C44 C43 139(2)
N7 Ir1 C44 C43 -79.4(8)
N4 Ir1 C44 C43 -177.9(8)
C80 Ir1 C44 C39 178.7(6)
C8 Ir1 C44 C39 -87.5(6)
N1 Ir1 C44 C39 -42(2)
N7 Ir1 C44 C39 99.9(6)
N4 Ir1 C44 C39 1.4(5)
N5 C37 C45 C50 54.8(11)
N6 C37 C45 C50 -121.5(8)
N5 C37 C45 C46 -126.6(8)
N6 C37 C45 C46 57.1(10)
C50 C45 C46 C47 -0.6(12)
C37 C45 C46 C47 -179.2(8)
C45 C46 C47 C48 0.8(14)
C46 C47 C48 C49 -0.3(17)
C47 C48 C49 C50 -0.4(16)
C46 C45 C50 C49 -0.1(12)
C37 C45 C50 C49 178.4(7)
C46 C45 C50 C51 -179.9(7)
C37 C45 C50 C51 -1.3(12)
C48 C49 C50 C45 0.6(13)
C48 C49 C50 C51 -179.6(8)
C38 N6 C52 C53 -99.3(9)
C37 N6 C52 C53 74.1(9)
C38 N6 C52 C57 84.9(9)
C37 N6 C52 C57 -101.8(8)
C57 C52 C53 C54 -3.1(11)
N6 C52 C53 C54 -178.7(6)
C57 C52 C53 C58 174.2(7)
N6 C52 C53 C58 -1.4(11)
C52 C53 C54 C55 0.5(12)
C58 C53 C54 C55 -177.0(7)
C53 C54 C55 C56 0.9(12)
C53 C54 C55 C64 179.6(8)
C54 C55 C56 C57 0.2(11)
C64 C55 C56 C57 -178.5(7)
C55 C56 C57 C52 -2.6(10)
C55 C56 C57 C70 174.6(7)
C53 C52 C57 C56 4.1(10)
N6 C52 C57 C56 179.8(6)
C53 C52 C57 C70 -173.0(7)
N6 C52 C57 C70 2.7(10)
C52 C53 C58 C63 -125.9(8)
C54 C53 C58 C63 51.4(10)
C52 C53 C58 C59 55.9(11)
C54 C53 C58 C59 -126.8(8)
C63 C58 C59 C60 -0.3(12)
C53 C58 C59 C60 177.8(7)
C58 C59 C60 C61 -0.2(13)
C59 C60 C61 C62 0.9(13)
C60 C61 C62 C63 -1.0(13)
C59 C58 C63 C62 0.2(12)
C53 C58 C63 C62 -178.1(7)
C61 C62 C63 C58 0.5(13)
C54 C55 C64 C69 146.6(8)
C56 C55 C64 C69 -34.7(12)
C54 C55 C64 C65 -34.7(11)
C56 C55 C64 C65 144.0(8)
C69 C64 C65 C66 -1.5(13)
C55 C64 C65 C66 179.7(8)
C64 C65 C66 C67 -0.9(14)
C65 C66 C67 C68 2.5(15)
C66 C67 C68 C69 -1.5(16)
C65 C64 C69 C68 2.6(14)
C55 C64 C69 C68 -178.7(8)
C67 C68 C69 C64 -1.2(15)
C56 C57 C70 C71 -42.7(10)
C52 C57 C70 C71 134.3(7)
C56 C57 C70 C72 79.2(8)
C52 C57 C70 C72 -103.8(8)
N7 N8 C73 N9 2.5(10)
N7 N8 C73 C81 -173.1(10)
C74 N9 C73 N8 -2.8(10)
C88 N9 C73 N8 170.7(8)
C74 N9 C73 C81 173.0(10)
C88 N9 C73 C81 -13.5(14)
N8 N7 C74 N9 -0.6(8)
Ir1 N7 C74 N9 172.1(5)
N8 N7 C74 C75 174.8(6)
Ir1 N7 C74 C75 -12.5(8)
C73 N9 C74 N7 2.0(8)
C88 N9 C74 N7 -171.2(7)
C73 N9 C74 C75 -172.4(8)
C88 N9 C74 C75 14.4(13)
N7 C74 C75 C80 5.3(9)
N9 C74 C75 C80 179.5(7)
N7 C74 C75 C76 -169.8(6)
N9 C74 C75 C76 4.4(12)
C80 C75 C76 C77 -3.5(10)
C74 C75 C76 C77 171.1(7)
C75 C76 C77 C78 2.1(11)
C76 C77 C78 C79 0.9(11)
C77 C78 C79 C80 -2.8(11)
C76 C75 C80 C79 1.7(9)
C74 C75 C80 C79 -173.5(6)
C76 C75 C80 Ir1 -179.9(5)
C74 C75 C80 Ir1 4.9(8)
C78 C79 C80 C75 1.4(10)
C78 C79 C80 Ir1 -176.7(5)
C44 Ir1 C80 C75 -100.8(5)
C8 Ir1 C80 C75 162.9(5)
N1 Ir1 C80 C75 83.5(5)
N7 Ir1 C80 C75 -8.7(5)
N4 Ir1 C80 C75 -75(3)
C44 Ir1 C80 C79 77.3(7)
C8 Ir1 C80 C79 -19.1(7)
N1 Ir1 C80 C79 -98.4(6)
N7 Ir1 C80 C79 169.4(7)
N4 Ir1 C80 C79 103(2)
C74 N9 C88 C89 -106.0(9)
C73 N9 C88 C89 82.3(10)
C74 N9 C88 C93 76.5(10)
C73 N9 C88 C93 -95.1(9)
C93 C88 C89 C90 0.8(11)
N9 C88 C89 C90 -176.5(7)
C93 C88 C89 C94 -178.9(7)
N9 C88 C89 C94 3.8(11)
C88 C89 C90 C91 0.3(11)
C94 C89 C90 C91 180.0(7)
C89 C90 C91 C92 -1.1(12)
C89 C90 C91 C100 179.4(7)
C90 C91 C92 C93 0.8(12)
C100 C91 C92 C93 -179.7(8)
C91 C92 C93 C88 0.2(12)
C91 C92 C93 C106 -178.9(7)
C89 C88 C93 C92 -1.0(11)
N9 C88 C93 C92 176.4(6)
C89 C88 C93 C106 178.0(7)
N9 C88 C93 C106 -4.6(11)
C90 C89 C94 C95 -128.4(9)
C88 C89 C94 C95 51.2(12)
C90 C89 C94 C99 45.5(11)
C88 C89 C94 C99 -134.9(8)
C99 C94 C95 C96 -0.5(13)
C89 C94 C95 C96 173.6(8)
C94 C95 C96 C97 1.2(14)
C95 C96 C97 C98 -1.0(16)
C96 C97 C98 C99 0.0(18)
C97 C98 C99 C94 0.7(17)
C95 C94 C99 C98 -0.5(13)
C89 C94 C99 C98 -174.9(9)
C92 C91 C100 C105 43.5(12)
C90 C91 C100 C105 -137.0(9)
C92 C91 C100 C101 -137.0(9)
C90 C91 C100 C101 42.5(12)
C105 C100 C101 C102 -3.6(13)
C91 C100 C101 C102 177.0(8)
C100 C101 C102 C103 3.2(15)
C101 C102 C103 C104 -1.1(18)
C102 C103 C104 C105 -1(2)
C103 C104 C105 C100 0.3(18)
C101 C100 C105 C104 1.8(14)
C91 C100 C105 C104 -178.7(9)
C92 C93 C106 C108 -54.4(10)
C88 C93 C106 C108 126.6(8)
C92 C93 C106 C107 69.5(10)
C88 C93 C106 C107 -109.5(9)
N8 C73 C81 C82 -121.0(12)
N9 C73 C81 C82 63.9(16)
N8 C73 C81 C86 58.6(16)
N9 C73 C81 C86 -116.6(11)
C86 C81 C82 C83 0.6(15)
C73 C81 C82 C83 -179.8(14)
C81 C82 C83 C84 -8(2)
C82 C83 C84 C85 11(4)
C83 C84 C85 C86 -8(4)
C82 C81 C86 C85 2.4(16)
C73 C81 C86 C85 -177.3(10)
C82 C81 C86 C87 -178.3(12)
C73 C81 C86 C87 2.1(19)
C84 C85 C86 C81 1(2)
C84 C85 C86 C87 -178.5(19)
